data_4086547
loop_
_publ_author_name
'Raju, Suresh'
'van Slagmaat, Christian A. M. R.'
'Li, Jing'
'Lutz, Martin'
'Jastrzebski, Johann T. B. H.'
'Moret, Marc-Etienne'
'Klein Gebbink, Robertus J. M.'

_publ_section_title
;
 Synthesis of Cyclopentadienyl-Based Trioxo-rhenium Complexes and Their
 Use as Deoxydehydration Catalysts
;
_journal_issue 13
_journal_name_full Organometallics
_journal_page_first 2178
_journal_paper_doi 10.1021/acs.organomet.6b00120
_journal_volume 35
_journal_year 2016
_chemical_formula_moiety 'C9 H13 O3 Re'
_chemical_formula_sum 'C9 H13 O3 Re'
_chemical_formula_weight 355.39
_chemical_name_systematic
; 
 ? 
;
_space_group_IT_number 62
_symmetry_cell_setting orthorhombic
_symmetry_space_group_name_Hall '-P 2ac 2n'
_symmetry_space_group_name_H-M 'P n m a'
_atom_sites_solution_hydrogens difmap
_atom_sites_solution_primary direct
_atom_sites_solution_secondary difmap
_audit_creation_method SHELXL-97
_cell_angle_alpha 90.00
_cell_angle_beta 90.00
_cell_angle_gamma 90.00
_cell_formula_units_Z 4
_cell_length_a 5.9964(3)
_cell_length_b 13.1856(7)
_cell_length_c 12.0268(7)
_cell_measurement_reflns_used 5125
_cell_measurement_temperature 150(2)
_cell_measurement_theta_max 30.00
_cell_measurement_theta_min 3.09
_cell_volume 950.91(9)
_computing_cell_refinement 'SAINT V8.27B'
_computing_data_collection Apex2
_computing_data_reduction 'SAINT V8.27B, SADABS-2012/1'
_computing_structure_refinement 'SHELXL-97 (Sheldrick, 2008)'
_computing_structure_solution 'SHELXS-97 (Sheldrick, 2008)'
_diffrn_ambient_temperature 150(2)
_diffrn_measured_fraction_theta_full 1.000
_diffrn_measured_fraction_theta_max 1.000
_diffrn_measurement_device_type 'Bruker Kappa ApexII'
_diffrn_measurement_method '\f and \w scans'
_diffrn_radiation_monochromator graphite
_diffrn_radiation_source 'fine-focus sealed tube'
_diffrn_radiation_type MoK\a
_diffrn_radiation_wavelength 0.71073
_diffrn_reflns_av_R_equivalents 0.0334
_diffrn_reflns_av_sigmaI/netI 0.0185
_diffrn_reflns_limit_h_max 8
_diffrn_reflns_limit_h_min -8
_diffrn_reflns_limit_k_max 18
_diffrn_reflns_limit_k_min -17
_diffrn_reflns_limit_l_max 16
_diffrn_reflns_limit_l_min -16
_diffrn_reflns_number 13014
_diffrn_reflns_theta_full 30.03
_diffrn_reflns_theta_max 30.03
_diffrn_reflns_theta_min 2.29
_exptl_absorpt_coefficient_mu 12.749
_exptl_absorpt_correction_T_max 0.4326
_exptl_absorpt_correction_T_min 0.3162
_exptl_absorpt_correction_type multi-scan
_exptl_absorpt_process_details SADABS-2012/1
_exptl_crystal_colour yellow
_exptl_crystal_density_diffrn 2.482
_exptl_crystal_density_method 'not measured'
_exptl_crystal_description plate
_exptl_crystal_F_000 664
_exptl_crystal_size_max 0.08
_exptl_crystal_size_mid 0.05
_exptl_crystal_size_min 0.03
_refine_diff_density_max 2.130
_refine_diff_density_min -1.065
_refine_diff_density_rms 0.158
_refine_ls_extinction_method none
_refine_ls_goodness_of_fit_ref 1.067
_refine_ls_hydrogen_treatment mixed
_refine_ls_matrix_type full
_refine_ls_number_parameters 69
_refine_ls_number_reflns 1452
_refine_ls_number_restraints 0
_refine_ls_restrained_S_all 1.067
_refine_ls_R_factor_all 0.0251
_refine_ls_R_factor_gt 0.0189
_refine_ls_shift/su_max 0.001
_refine_ls_shift/su_mean 0.000
_refine_ls_structure_factor_coef Fsqd
_refine_ls_weighting_details 'calc w=1/[\s^2^(Fo^2^)+(0.0235P)^2^+0.9589P] where P=(Fo^2^+2Fc^2^)/3'
_refine_ls_weighting_scheme calc
_refine_ls_wR_factor_gt 0.0416
_refine_ls_wR_factor_ref 0.0434
_reflns_number_gt 1280
_reflns_number_total 1452
_reflns_threshold_expression I>2\s(I)
_cod_data_source_file om6b00120_si_002.cif
_cod_data_source_block l0436b
_cod_depositor_comments 'Adding full bibliography for 4086544--4086547.cif.'
_cod_database_code 4086547

loop_
_symmetry_equiv_pos_as_xyz
'x, y, z'
'-x+1/2, -y, z+1/2'
'x+1/2, -y+1/2, -z+1/2'
'-x, y+1/2, -z'
'-x, -y, -z'
'x-1/2, y, -z-1/2'
'-x-1/2, y-1/2, z-1/2'
'x, -y-1/2, z'

loop_
_atom_site_label
_atom_site_type_symbol
_atom_site_fract_x
_atom_site_fract_y
_atom_site_fract_z
_atom_site_U_iso_or_equiv
_atom_site_adp_type
_atom_site_occupancy
_atom_site_symmetry_multiplicity
_atom_site_calc_flag
_atom_site_refinement_flags
Re1 Re -0.10817(3) 0.2500 0.027530(14) 0.01471(6) Uani 1 2 d S
O1 O -0.1697(6) 0.2500 -0.1129(3) 0.0315(9) Uani 1 2 d S
O2 O -0.2453(4) 0.35426(18) 0.0825(2) 0.0251(5) Uani 1 1 d .
C1 C 0.1888(7) 0.2500 0.1543(4) 0.0191(8) Uani 1 2 d S
H1 H 0.149(9) 0.2500 0.230(5) 0.033(16) Uiso 1 2 d S
C2 C 0.2203(5) 0.1624(2) 0.0879(3) 0.0178(6) Uani 1 1 d .
C3 C 0.2622(5) 0.1957(2) -0.0228(3) 0.0155(6) Uani 1 1 d .
C4 C 0.2090(6) 0.0549(3) 0.1282(3) 0.0264(7) Uani 1 1 d .
H4A H 0.3519 0.0361 0.1620 0.040 Uiso 1 1 calc R
H4B H 0.1779 0.0097 0.0653 0.040 Uiso 1 1 calc R
H4C H 0.0899 0.0485 0.1835 0.040 Uiso 1 1 calc R
C5 C 0.3058(6) 0.1313(3) -0.1226(3) 0.0231(7) Uani 1 1 d .
H5A H 0.4630 0.1373 -0.1439 0.035 Uiso 1 1 calc R
H5B H 0.2113 0.1540 -0.1842 0.035 Uiso 1 1 calc R
H5C H 0.2718 0.0604 -0.1051 0.035 Uiso 1 1 calc R

loop_
_atom_site_aniso_label
_atom_site_aniso_U_11
_atom_site_aniso_U_22
_atom_site_aniso_U_33
_atom_site_aniso_U_23
_atom_site_aniso_U_13
_atom_site_aniso_U_12
Re1 0.01075(8) 0.01858(9) 0.01479(9) 0.000 -0.00065(7) 0.000
O1 0.0174(15) 0.062(3) 0.0148(16) 0.000 -0.0051(13) 0.000
O2 0.0177(10) 0.0242(13) 0.0335(14) -0.0009(11) 0.0010(10) 0.0037(9)
C1 0.0142(18) 0.026(2) 0.017(2) 0.000 -0.0021(17) 0.000
C2 0.0134(14) 0.0224(15) 0.0175(14) 0.0052(13) -0.0032(11) 0.0023(11)
C3 0.0101(11) 0.0180(15) 0.0184(14) -0.0018(12) -0.0007(11) 0.0014(10)
C4 0.0258(17) 0.0227(17) 0.0306(18) 0.0095(15) -0.0009(15) 0.0027(13)
C5 0.0231(15) 0.0230(17) 0.0231(16) -0.0057(13) 0.0046(13) 0.0029(13)

loop_
_atom_type_symbol
_atom_type_description
_atom_type_scat_dispersion_real
_atom_type_scat_dispersion_imag
_atom_type_scat_source
C C 0.0033 0.0016 'International Tables Vol C Tables 4.2.6.8 and 6.1.1.4'
H H 0.0000 0.0000 'International Tables Vol C Tables 4.2.6.8 and 6.1.1.4'
O O 0.0106 0.0060 'International Tables Vol C Tables 4.2.6.8 and 6.1.1.4'
Re Re -1.0185 7.2310 'International Tables Vol C Tables 4.2.6.8 and 6.1.1.4'

loop_
_geom_angle_atom_site_label_1
_geom_angle_atom_site_label_2
_geom_angle_atom_site_label_3
_geom_angle
_geom_angle_site_symmetry_1
_geom_angle_site_symmetry_3
O1 Re1 O2 105.74(11) . 8_565
O1 Re1 O2 105.74(11) . .
O2 Re1 O2 105.01(16) 8_565 .
O1 Re1 C1 142.91(17) . .
O2 Re1 C1 96.45(11) 8_565 .
O2 Re1 C1 96.44(11) . .
O1 Re1 C2 118.13(13) . 8_565
O2 Re1 C2 131.06(11) 8_565 8_565
O2 Re1 C2 83.81(11) . 8_565
C1 Re1 C2 34.76(10) . 8_565
O1 Re1 C2 118.13(13) . .
O2 Re1 C2 83.81(11) 8_565 .
O2 Re1 C2 131.06(11) . .
C1 Re1 C2 34.76(10) . .
C2 Re1 C2 57.62(15) 8_565 .
O1 Re1 C3 87.22(14) . .
O2 Re1 C3 107.27(11) 8_565 .
O2 Re1 C3 140.22(10) . .
C1 Re1 C3 57.56(13) . .
C2 Re1 C3 57.44(10) 8_565 .
C2 Re1 C3 34.45(10) . .
O1 Re1 C3 87.22(14) . 8_565
O2 Re1 C3 140.23(10) 8_565 8_565
O2 Re1 C3 107.27(11) . 8_565
C1 Re1 C3 57.56(13) . 8_565
C2 Re1 C3 34.45(10) 8_565 8_565
C2 Re1 C3 57.44(10) . 8_565
C3 Re1 C3 34.58(15) . 8_565
C2 C1 C2 109.2(4) . 8_565
C2 C1 Re1 74.6(2) . .
C2 C1 Re1 74.6(2) 8_565 .
C2 C1 H1 125.4(2) . .
C2 C1 H1 125.4(2) 8_565 .
Re1 C1 H1 116(3) . .
C1 C2 C3 107.5(3) . .
C1 C2 C4 125.6(3) . .
C3 C2 C4 126.9(3) . .
C1 C2 Re1 70.6(2) . .
C3 C2 Re1 73.34(16) . .
C4 C2 Re1 121.1(2) . .
C2 C3 C3 107.93(18) . 8_565
C2 C3 C5 127.4(3) . .
C3 C3 C5 124.63(18) 8_565 .
C2 C3 Re1 72.21(16) . .
C3 C3 Re1 72.71(7) 8_565 .
C5 C3 Re1 122.2(2) . .
C2 C4 H4A 109.5 . .
C2 C4 H4B 109.5 . .
H4A C4 H4B 109.5 . .
C2 C4 H4C 109.5 . .
H4A C4 H4C 109.5 . .
H4B C4 H4C 109.5 . .
C3 C5 H5A 109.5 . .
C3 C5 H5B 109.5 . .
H5A C5 H5B 109.5 . .
C3 C5 H5C 109.5 . .
H5A C5 H5C 109.5 . .
H5B C5 H5C 109.5 . .

loop_
_geom_bond_atom_site_label_1
_geom_bond_atom_site_label_2
_geom_bond_distance
_geom_bond_site_symmetry_2
Re1 O1 1.729(3) .
Re1 O2 1.733(2) 8_565
Re1 O2 1.733(2) .
Re1 C1 2.344(5) .
Re1 C2 2.396(3) 8_565
Re1 C2 2.396(3) .
Re1 C3 2.410(3) .
Re1 C3 2.410(3) 8_565
C1 C2 1.417(4) .
C1 C2 1.417(4) 8_565
C1 H1 0.94(6) .
C2 C3 1.423(4) .
C2 C4 1.500(4) .
C3 C3 1.433(6) 8_565
C3 C5 1.493(4) .
C4 H4A 0.9800 .
C4 H4B 0.9800 .
C4 H4C 0.9800 .
C5 H5A 0.9800 .
C5 H5B 0.9800 .
C5 H5C 0.9800 .

loop_
_geom_torsion_atom_site_label_1
_geom_torsion_atom_site_label_2
_geom_torsion_atom_site_label_3
_geom_torsion_atom_site_label_4
_geom_torsion
_geom_torsion_site_symmetry_1
_geom_torsion_site_symmetry_4
O1 Re1 C1 C2 -57.69(19) . .
O2 Re1 C1 C2 69.3(2) 8_565 .
O2 Re1 C1 C2 175.3(2) . .
C2 Re1 C1 C2 -115.4(4) 8_565 .
C3 Re1 C1 C2 -37.08(19) . .
C3 Re1 C1 C2 -78.3(2) 8_565 .
O1 Re1 C1 C2 57.70(19) . 8_565
O2 Re1 C1 C2 -175.3(2) 8_565 8_565
O2 Re1 C1 C2 -69.3(2) . 8_565
C2 Re1 C1 C2 115.4(4) . 8_565
C3 Re1 C1 C2 78.3(2) . 8_565
C3 Re1 C1 C2 37.08(19) 8_565 8_565
C2 C1 C2 C3 -2.6(5) 8_565 .
Re1 C1 C2 C3 64.6(2) . .
C2 C1 C2 C4 177.8(2) 8_565 .
Re1 C1 C2 C4 -114.9(3) . .
C2 C1 C2 Re1 -67.2(3) 8_565 .
O1 Re1 C2 C1 144.7(2) . .
O2 Re1 C2 C1 -110.8(2) 8_565 .
O2 Re1 C2 C1 -6.2(3) . .
C2 Re1 C2 C1 37.6(2) 8_565 .
C3 Re1 C2 C1 115.9(3) . .
C3 Re1 C2 C1 78.7(2) 8_565 .
O1 Re1 C2 C3 28.8(2) . .
O2 Re1 C2 C3 133.3(2) 8_565 .
O2 Re1 C2 C3 -122.14(19) . .
C1 Re1 C2 C3 -115.9(3) . .
C2 Re1 C2 C3 -78.34(18) 8_565 .
C3 Re1 C2 C3 -37.24(18) 8_565 .
O1 Re1 C2 C4 -94.7(3) . .
O2 Re1 C2 C4 9.8(3) 8_565 .
O2 Re1 C2 C4 114.4(3) . .
C1 Re1 C2 C4 120.6(4) . .
C2 Re1 C2 C4 158.2(2) 8_565 .
C3 Re1 C2 C4 -123.5(3) . .
C3 Re1 C2 C4 -160.7(3) 8_565 .
C1 C2 C3 C3 1.6(3) . 8_565
C4 C2 C3 C3 -178.9(3) . 8_565
Re1 C2 C3 C3 64.41(8) . 8_565
C1 C2 C3 C5 179.9(3) . .
C4 C2 C3 C5 -0.6(5) . .
Re1 C2 C3 C5 -117.3(3) . .
C1 C2 C3 Re1 -62.8(2) . .
C4 C2 C3 Re1 116.7(3) . .
O1 Re1 C3 C2 -154.86(18) . .
O2 Re1 C3 C2 -49.2(2) 8_565 .
O2 Re1 C3 C2 93.7(2) . .
C1 Re1 C3 C2 37.42(16) . .
C2 Re1 C3 C2 78.9(2) 8_565 .
C3 Re1 C3 C2 116.01(17) 8_565 .
O2 Re1 C3 C3 -165.24(10) 8_565 8_565
O2 Re1 C3 C3 -22.35(16) . 8_565
C1 Re1 C3 C3 -78.59(7) . 8_565
C2 Re1 C3 C3 -37.10(11) 8_565 8_565
C2 Re1 C3 C3 -116.01(17) . 8_565
O1 Re1 C3 C5 -31.4(3) . .
O2 Re1 C3 C5 74.3(3) 8_565 .
O2 Re1 C3 C5 -142.8(3) . .
C1 Re1 C3 C5 160.9(3) . .
C2 Re1 C3 C5 -157.6(3) 8_565 .
C2 Re1 C3 C5 123.5(3) . .
C3 Re1 C3 C5 -120.5(2) 8_565 .
